data_4000742
loop_
_publ_author_name
'Jin, Geng Bang'
'Choi, Eun Sang'
'Guertin, Robert P.'
'Booth, Corwin H.'
'Albrecht-Schmitt, Thomas E.'

_publ_section_title
;
 Syntheses, Structure, Magnetism, and Optical Properties of the Ordered
 Interlanthanide Copper Chalcogenides Ln2YbCuQ5(Ln = La, Ce, Pr, Nd, Sm; Q
 = S, Se): Evidence for Unusual Magnetic Ordering in Sm2YbCuS5
;
_journal_issue 5
_journal_name_full 'Chemistry of Materials'
_journal_page_first 1306
_journal_paper_doi 10.1021/cm103347u
_journal_volume 23
_journal_year 2011
_chemical_formula_moiety 'Ce2 Yb Cu S5'
_chemical_formula_sum 'Ce2 Cu S5 Yb'
_chemical_formula_weight 677.12
_chemical_name_common 'cerium ytterbium copper sulfide'
_chemical_name_systematic
; 
 ? 
;
_space_group_IT_number 62
_symmetry_cell_setting orthorhombic
_symmetry_space_group_name_Hall '-P 2ac 2n'
_symmetry_space_group_name_H-M 'P n m a'
_atom_sites_solution_hydrogens geom
_atom_sites_solution_primary direct
_atom_sites_solution_secondary difmap
_audit_creation_method SHELXL-97
_cell_angle_alpha 90.00
_cell_angle_beta 90.00
_cell_angle_gamma 90.00
_cell_formula_units_Z 4
_cell_length_a 11.5616(13)
_cell_length_b 3.9304(4)
_cell_length_c 16.8423(18)
_cell_measurement_reflns_used 7355
_cell_measurement_temperature 193(2)
_cell_measurement_theta_max 28.30
_cell_measurement_theta_min 2.14
_cell_volume 765.34(14)
_computing_cell_refinement 'SMART SAINT'
_computing_data_collection SMART
_computing_data_reduction SAINT
_computing_molecular_graphics 'SHELXP-97 (Sheldrick, 1997)'
_computing_publication_material 'SHELCIF-97 (Sheldrick, 2000)'
_computing_structure_refinement 'SHELXL-97 (Sheldrick, 1997)'
_computing_structure_solution 'SHELXS-97 (Sheldrick, 1990)'
_diffrn_ambient_temperature 193(2)
_diffrn_detector_area_resol_mean 0
_diffrn_measured_fraction_theta_full 0.998
_diffrn_measured_fraction_theta_max 0.998
_diffrn_measurement_device_type 'Bruker APEX'
_diffrn_measurement_method '0.3 wide w/ exposures'
_diffrn_radiation_monochromator graphite
_diffrn_radiation_source 'fine-focus sealed tube'
_diffrn_radiation_type MoK\a
_diffrn_radiation_wavelength 0.71073
_diffrn_reflns_av_R_equivalents 0.0430
_diffrn_reflns_av_sigmaI/netI 0.0290
_diffrn_reflns_limit_h_max 15
_diffrn_reflns_limit_h_min -15
_diffrn_reflns_limit_k_max 5
_diffrn_reflns_limit_k_min -5
_diffrn_reflns_limit_l_max 22
_diffrn_reflns_limit_l_min -22
_diffrn_reflns_number 7059
_diffrn_reflns_theta_full 28.30
_diffrn_reflns_theta_max 28.30
_diffrn_reflns_theta_min 2.14
_diffrn_standards_decay_% 0
_diffrn_standards_interval_count na
_diffrn_standards_interval_time na
_diffrn_standards_number na
_exptl_absorpt_coefficient_mu 27.773
_exptl_absorpt_correction_T_max 0.59022
_exptl_absorpt_correction_T_min 0.15470
_exptl_absorpt_correction_type numerical
_exptl_absorpt_process_details SADABS
_exptl_crystal_colour black
_exptl_crystal_density_diffrn 5.877
_exptl_crystal_density_meas ?
_exptl_crystal_density_method 'not measured'
_exptl_crystal_description prism
_exptl_crystal_F_000 1180
_exptl_crystal_size_max 0.330
_exptl_crystal_size_mid 0.032
_exptl_crystal_size_min 0.018
_refine_diff_density_max 1.613
_refine_diff_density_min -1.794
_refine_diff_density_rms 0.464
_refine_ls_extinction_coef 0.00216(17)
_refine_ls_extinction_expression Fc^*^=kFc[1+0.001xFc^2^\l^3^/sin(2\q)]^-1/4^
_refine_ls_extinction_method SHELXL
_refine_ls_goodness_of_fit_ref 1.104
_refine_ls_hydrogen_treatment mixed
_refine_ls_matrix_type full
_refine_ls_number_parameters 62
_refine_ls_number_reflns 1091
_refine_ls_number_restraints 0
_refine_ls_restrained_S_all 1.104
_refine_ls_R_factor_all 0.0269
_refine_ls_R_factor_gt 0.0242
_refine_ls_shift/su_max 0.001
_refine_ls_shift/su_mean 0.000
_refine_ls_structure_factor_coef Fsqd
_refine_ls_weighting_details 'calc w=1/[\s^2^(Fo^2^)+(0.0245P)^2^+6.5579P] where P=(Fo^2^+2Fc^2^)/3'
_refine_ls_weighting_scheme calc
_refine_ls_wR_factor_gt 0.0579
_refine_ls_wR_factor_ref 0.0588
_reflns_number_gt 996
_reflns_number_total 1091
_reflns_threshold_expression >2sigma(I)
_cod_data_source_file cm103347u_si_001.cif
_cod_data_source_block face
_cod_depositor_comments
;
The following automatic conversions were performed:

'_exptl_crystal_density_meas' value 'nm' was changed to '?' - the
value is perceived as not measured.

Automatic conversion script
Id: cif_fix_values 3008 2015-01-20 13:52:24Z robertas 
;
_cod_original_sg_symbol_H-M Pnma
_cod_database_code 4000742

loop_
_symmetry_equiv_pos_as_xyz
'x, y, z'
'-x+1/2, -y, z+1/2'
'-x, y+1/2, -z'
'x+1/2, -y+1/2, -z+1/2'
'-x, -y, -z'
'x-1/2, y, -z-1/2'
'x, -y-1/2, z'
'-x-1/2, y-1/2, z-1/2'

loop_
_atom_site_label
_atom_site_type_symbol
_atom_site_fract_x
_atom_site_fract_y
_atom_site_fract_z
_atom_site_U_iso_or_equiv
_atom_site_adp_type
_atom_site_occupancy
_atom_site_symmetry_multiplicity
_atom_site_calc_flag
_atom_site_refinement_flags
Ce1 Ce 0.97766(4) -0.2500 0.82414(3) 0.00706(14) Uani 1 2 d S
Ce2 Ce 0.86807(4) 0.2500 0.39984(3) 0.00687(14) Uani 1 2 d S
Yb1 Yb 0.80239(3) 0.2500 0.63611(2) 0.01011(13) Uani 1 2 d S
Cu1 Cu 0.6655(3) -0.2500 0.51666(15) 0.0148(5) Uani 0.45 2 d SP
Cu2 Cu 0.5936(3) -0.2500 0.50324(13) 0.0176(5) Uani 0.55 2 d SP
S1 S 1.01204(18) 0.2500 0.69885(12) 0.0067(4) Uani 1 2 d S
S2 S 0.81285(18) -0.7500 0.88426(12) 0.0077(4) Uani 1 2 d S
S3 S 0.88516(19) -0.2500 0.53389(13) 0.0108(4) Uani 1 2 d S
S4 S 0.59341(18) 0.2500 0.57440(13) 0.0088(4) Uani 1 2 d S
S5 S 0.73850(18) -0.2500 0.72991(12) 0.0079(4) Uani 1 2 d S

loop_
_atom_site_aniso_label
_atom_site_aniso_U_11
_atom_site_aniso_U_22
_atom_site_aniso_U_33
_atom_site_aniso_U_23
_atom_site_aniso_U_13
_atom_site_aniso_U_12
Ce1 0.0088(3) 0.0055(2) 0.0069(2) 0.000 0.00058(16) 0.000
Ce2 0.0068(2) 0.0057(2) 0.0081(2) 0.000 0.00059(16) 0.000
Yb1 0.0099(2) 0.0093(2) 0.0111(2) 0.000 -0.00152(13) 0.000
Cu1 0.0239(16) 0.0132(14) 0.0074(12) 0.000 0.0035(11) 0.000
Cu2 0.0286(14) 0.0135(12) 0.0108(10) 0.000 0.0054(10) 0.000
S1 0.0058(9) 0.0073(10) 0.0070(9) 0.000 -0.0003(7) 0.000
S2 0.0074(9) 0.0081(10) 0.0077(9) 0.000 0.0004(7) 0.000
S3 0.0110(10) 0.0123(11) 0.0092(10) 0.000 -0.0020(8) 0.000
S4 0.0082(9) 0.0099(11) 0.0082(9) 0.000 -0.0010(7) 0.000
S5 0.0087(10) 0.0094(10) 0.0057(9) 0.000 0.0002(7) 0.000

loop_
_atom_type_symbol
_atom_type_description
_atom_type_scat_dispersion_real
_atom_type_scat_dispersion_imag
_atom_type_scat_source
S S 0.1246 0.1234 'International Tables Vol C Tables 4.2.6.8 and 6.1.1.4'
Cu Cu 0.3201 1.2651 'International Tables Vol C Tables 4.2.6.8 and 6.1.1.4'
Ce Ce -0.2486 2.6331 'International Tables Vol C Tables 4.2.6.8 and 6.1.1.4'
Yb Yb -0.3850 5.5486 'International Tables Vol C Tables 4.2.6.8 and 6.1.1.4'

loop_
_geom_angle_atom_site_label_1
_geom_angle_atom_site_label_2
_geom_angle_atom_site_label_3
_geom_angle
_geom_angle_site_symmetry_1
_geom_angle_site_symmetry_3
S1 Ce1 S1 84.93(5) 1_545 .
S1 Ce1 S2 142.68(6) 1_545 1_565
S1 Ce1 S2 83.46(5) . 1_565
S1 Ce1 S2 83.46(5) 1_545 .
S1 Ce1 S2 142.68(6) . .
S2 Ce1 S2 84.65(6) 1_565 .
S1 Ce1 S4 144.47(6) 1_545 6_657
S1 Ce1 S4 84.69(5) . 6_657
S2 Ce1 S4 69.14(5) 1_565 6_657
S2 Ce1 S4 123.22(6) . 6_657
S1 Ce1 S4 84.69(5) 1_545 6_647
S1 Ce1 S4 144.47(6) . 6_647
S2 Ce1 S4 123.22(6) 1_565 6_647
S2 Ce1 S4 69.14(5) . 6_647
S4 Ce1 S4 84.32(6) 6_657 6_647
S1 Ce1 S5 70.11(5) 1_545 6_657
S1 Ce1 S5 70.11(5) . 6_657
S2 Ce1 S5 136.49(3) 1_565 6_657
S2 Ce1 S5 136.49(3) . 6_657
S4 Ce1 S5 74.40(5) 6_657 6_657
S4 Ce1 S5 74.40(5) 6_647 6_657
S1 Ce1 S5 75.97(5) 1_545 .
S1 Ce1 S5 75.97(5) . .
S2 Ce1 S5 66.83(5) 1_565 .
S2 Ce1 S5 66.83(5) . .
S4 Ce1 S5 133.39(4) 6_657 .
S4 Ce1 S5 133.39(4) 6_647 .
S5 Ce1 S5 133.351(18) 6_657 .
S1 Ce1 Cu2 126.95(5) 1_545 6_657
S1 Ce1 Cu2 126.96(5) . 6_657
S2 Ce1 Cu2 87.60(6) 1_565 6_657
S2 Ce1 Cu2 87.60(6) . 6_657
S4 Ce1 Cu2 43.83(3) 6_657 6_657
S4 Ce1 Cu2 43.83(3) 6_647 6_657
S5 Ce1 Cu2 82.05(7) 6_657 6_657
S5 Ce1 Cu2 144.60(7) . 6_657
S1 Ce1 Cu1 118.51(5) 1_545 6_657
S1 Ce1 Cu1 118.51(5) . 6_657
S2 Ce1 Cu1 98.13(6) 1_565 6_657
S2 Ce1 Cu1 98.13(6) . 6_657
S4 Ce1 Cu1 42.17(3) 6_657 6_657
S4 Ce1 Cu1 42.17(3) 6_647 6_657
S5 Ce1 Cu1 67.78(6) 6_657 6_657
S5 Ce1 Cu1 158.87(7) . 6_657
Cu2 Ce1 Cu1 14.26(6) 6_657 6_657
S1 Ce1 Cu2 169.06(4) 1_545 2_655
S1 Ce1 Cu2 105.27(3) . 2_655
S2 Ce1 Cu2 38.07(5) 1_565 2_655
S2 Ce1 Cu2 85.95(5) . 2_655
S4 Ce1 Cu2 42.95(6) 6_657 2_655
S4 Ce1 Cu2 88.99(5) 6_647 2_655
S5 Ce1 Cu2 116.71(5) 6_657 2_655
S5 Ce1 Cu2 102.31(5) . 2_655
Cu2 Ce1 Cu2 49.58(7) 6_657 2_655
Cu1 Ce1 Cu2 60.37(7) 6_657 2_655
S1 Ce1 Cu2 105.27(3) 1_545 2_645
S1 Ce1 Cu2 169.06(4) . 2_645
S2 Ce1 Cu2 85.95(5) 1_565 2_645
S2 Ce1 Cu2 38.07(5) . 2_645
S4 Ce1 Cu2 88.99(5) 6_657 2_645
S4 Ce1 Cu2 42.95(6) 6_647 2_645
S5 Ce1 Cu2 116.71(5) 6_657 2_645
S5 Ce1 Cu2 102.31(5) . 2_645
Cu2 Ce1 Cu2 49.58(7) 6_657 2_645
Cu1 Ce1 Cu2 60.37(7) 6_657 2_645
Cu2 Ce1 Cu2 64.30(4) 2_655 2_645
S2 Ce2 S2 85.98(6) 2_644 2_654
S2 Ce2 S1 80.44(5) 2_644 5_756
S2 Ce2 S1 138.66(6) 2_654 5_756
S2 Ce2 S1 138.66(6) 2_644 5_766
S2 Ce2 S1 80.44(5) 2_654 5_766
S1 Ce2 S1 84.48(6) 5_756 5_766
S2 Ce2 S3 124.27(6) 2_644 1_565
S2 Ce2 S3 70.71(5) 2_654 1_565
S1 Ce2 S3 146.83(6) 5_756 1_565
S1 Ce2 S3 87.50(4) 5_766 1_565
S2 Ce2 S3 70.71(5) 2_644 .
S2 Ce2 S3 124.26(6) 2_654 .
S1 Ce2 S3 87.50(4) 5_756 .
S1 Ce2 S3 146.84(6) 5_766 .
S3 Ce2 S3 81.86(6) 1_565 .
S2 Ce2 S3 135.16(3) 2_644 5_756
S2 Ce2 S3 135.16(3) 2_654 5_756
S1 Ce2 S3 76.44(5) 5_756 5_756
S1 Ce2 S3 76.44(5) 5_766 5_756
S3 Ce2 S3 70.39(6) 1_565 5_756
S3 Ce2 S3 70.39(6) . 5_756
S2 Ce2 S5 68.25(5) 2_644 2_654
S2 Ce2 S5 68.25(5) 2_654 2_654
S1 Ce2 S5 70.44(5) 5_756 2_654
S1 Ce2 S5 70.44(5) 5_766 2_654
S3 Ce2 S5 135.84(3) 1_565 2_654
S3 Ce2 S5 135.84(3) . 2_654
S3 Ce2 S5 134.66(6) 5_756 2_654
S2 Ce2 Cu1 38.11(6) 2_644 .
S2 Ce2 Cu1 87.15(5) 2_654 .
S1 Ce2 Cu1 104.46(4) 5_756 .
S1 Ce2 Cu1 167.56(5) 5_766 .
S3 Ce2 Cu1 89.38(5) 1_565 .
S3 Ce2 Cu1 44.02(6) . .
S3 Ce2 Cu1 113.75(6) 5_756 .
S5 Ce2 Cu1 104.03(6) 2_654 .
S2 Ce2 Cu1 87.15(5) 2_644 1_565
S2 Ce2 Cu1 38.11(6) 2_654 1_565
S1 Ce2 Cu1 167.56(5) 5_756 1_565
S1 Ce2 Cu1 104.46(4) 5_766 1_565
S3 Ce2 Cu1 44.03(6) 1_565 1_565
S3 Ce2 Cu1 89.38(5) . 1_565
S3 Ce2 Cu1 113.75(6) 5_756 1_565
S5 Ce2 Cu1 104.03(6) 2_654 1_565
Cu1 Ce2 Cu1 65.44(5) . 1_565
S2 Ce2 Ce2 47.01(3) 2_644 1_545
S2 Ce2 Ce2 132.99(3) 2_654 1_545
S1 Ce2 Ce2 47.76(3) 5_756 1_545
S1 Ce2 Ce2 132.24(3) 5_766 1_545
S3 Ce2 Ce2 130.93(3) 1_565 1_545
S3 Ce2 Ce2 49.07(3) . 1_545
S3 Ce2 Ce2 89.999(1) 5_756 1_545
S5 Ce2 Ce2 90.0 2_654 1_545
Cu1 Ce2 Ce2 57.28(2) . 1_545
Cu1 Ce2 Ce2 122.72(2) 1_565 1_545
S2 Ce2 Ce2 132.99(3) 2_644 1_565
S2 Ce2 Ce2 47.01(3) 2_654 1_565
S1 Ce2 Ce2 132.24(3) 5_756 1_565
S1 Ce2 Ce2 47.76(3) 5_766 1_565
S3 Ce2 Ce2 49.07(3) 1_565 1_565
S3 Ce2 Ce2 130.93(3) . 1_565
S3 Ce2 Ce2 90.0 5_756 1_565
S5 Ce2 Ce2 90.0 2_654 1_565
Cu1 Ce2 Ce2 122.72(2) . 1_565
Cu1 Ce2 Ce2 57.28(2) 1_565 1_565
Ce2 Ce2 Ce2 180.00(3) 1_545 1_565
S5 Yb1 S5 96.83(7) 1_565 .
S5 Yb1 S4 88.82(6) 1_565 .
S5 Yb1 S4 88.82(6) . .
S5 Yb1 S1 91.00(6) 1_565 .
S5 Yb1 S1 91.00(6) . .
S4 Yb1 S1 179.72(6) . .
S5 Yb1 S3 175.56(6) 1_565 .
S5 Yb1 S3 86.58(5) . .
S4 Yb1 S3 94.10(6) . .
S1 Yb1 S3 86.10(5) . .
S5 Yb1 S3 86.58(5) 1_565 1_565
S5 Yb1 S3 175.56(6) . 1_565
S4 Yb1 S3 94.10(6) . 1_565
S1 Yb1 S3 86.10(6) . 1_565
S3 Yb1 S3 89.87(7) . 1_565
S5 Yb1 Cu1 77.38(5) 1_565 1_565
S5 Yb1 Cu1 133.83(7) . 1_565
S4 Yb1 Cu1 45.83(5) . 1_565
S1 Yb1 Cu1 134.32(5) . 1_565
S3 Yb1 Cu1 102.30(5) . 1_565
S3 Yb1 Cu1 49.67(7) 1_565 1_565
S5 Yb1 Cu1 133.83(7) 1_565 .
S5 Yb1 Cu1 77.38(5) . .
S4 Yb1 Cu1 45.83(5) . .
S1 Yb1 Cu1 134.32(5) . .
S3 Yb1 Cu1 49.67(7) . .
S3 Yb1 Cu1 102.30(5) 1_565 .
Cu1 Yb1 Cu1 75.03(7) 1_565 .
S5 Yb1 Cu2 77.91(5) 1_565 1_565
S5 Yb1 Cu2 123.87(6) . 1_565
S4 Yb1 Cu2 35.99(4) . 1_565
S1 Yb1 Cu2 144.15(4) . 1_565
S3 Yb1 Cu2 102.56(5) . 1_565
S3 Yb1 Cu2 59.56(5) 1_565 1_565
Cu1 Yb1 Cu2 9.99(5) 1_565 1_565
Cu1 Yb1 Cu2 68.87(5) . 1_565
S5 Yb1 Cu2 123.87(6) 1_565 .
S5 Yb1 Cu2 77.91(5) . .
S4 Yb1 Cu2 35.99(4) . .
S1 Yb1 Cu2 144.15(4) . .
S3 Yb1 Cu2 59.56(6) . .
S3 Yb1 Cu2 102.56(5) 1_565 .
Cu1 Yb1 Cu2 68.87(5) 1_565 .
Cu1 Yb1 Cu2 9.99(5) . .
Cu2 Yb1 Cu2 61.67(4) 1_565 .
S5 Yb1 Yb1 138.42(3) 1_565 1_545
S5 Yb1 Yb1 41.59(3) . 1_545
S4 Yb1 Yb1 90.0 . 1_545
S1 Yb1 Yb1 90.0 . 1_545
S3 Yb1 Yb1 45.06(3) . 1_545
S3 Yb1 Yb1 134.93(3) 1_565 1_545
Cu1 Yb1 Yb1 127.52(3) 1_565 1_545
Cu1 Yb1 Yb1 52.48(3) . 1_545
Cu2 Yb1 Yb1 120.84(2) 1_565 1_545
Cu2 Yb1 Yb1 59.16(2) . 1_545
S5 Yb1 Yb1 41.59(3) 1_565 1_565
S5 Yb1 Yb1 138.42(3) . 1_565
S4 Yb1 Yb1 90.000(1) . 1_565
S1 Yb1 Yb1 90.0 . 1_565
S3 Yb1 Yb1 134.93(3) . 1_565
S3 Yb1 Yb1 45.07(3) 1_565 1_565
Cu1 Yb1 Yb1 52.48(3) 1_565 1_565
Cu1 Yb1 Yb1 127.52(3) . 1_565
Cu2 Yb1 Yb1 59.16(2) 1_565 1_565
Cu2 Yb1 Yb1 120.84(2) . 1_565
Yb1 Yb1 Yb1 180.0 1_545 1_565
Cu2 Cu1 S2 81.2(2) . 2_644
Cu2 Cu1 S4 76.45(14) . .
S2 Cu1 S4 116.85(9) 2_644 .
Cu2 Cu1 S4 76.45(14) . 1_545
S2 Cu1 S4 116.85(9) 2_644 1_545
S4 Cu1 S4 113.80(14) . 1_545
Cu2 Cu1 S3 171.3(3) . .
S2 Cu1 S3 90.12(12) 2_644 .
S4 Cu1 S3 107.82(10) . .
S4 Cu1 S3 107.82(10) 1_545 .
Cu2 Cu1 Yb1 129.54(16) . 1_545
S2 Cu1 Yb1 124.40(9) 2_644 1_545
S4 Cu1 Yb1 115.21(11) . 1_545
S4 Cu1 Yb1 53.53(6) 1_545 1_545
S3 Cu1 Yb1 56.08(6) . 1_545
Cu2 Cu1 Yb1 129.54(16) . .
S2 Cu1 Yb1 124.40(9) 2_644 .
S4 Cu1 Yb1 53.53(6) . .
S4 Cu1 Yb1 115.21(11) 1_545 .
S3 Cu1 Yb1 56.08(6) . .
Yb1 Cu1 Yb1 75.03(7) 1_545 .
Cu2 Cu1 S4 11.9(2) . 5_656
S2 Cu1 S4 69.27(10) 2_644 5_656
S4 Cu1 S4 82.69(10) . 5_656
S4 Cu1 S4 82.69(10) 1_545 5_656
S3 Cu1 S4 159.39(11) . 5_656
Yb1 Cu1 S4 136.11(6) 1_545 5_656
Yb1 Cu1 S4 136.11(6) . 5_656
Cu2 Cu1 Ce1 66.2(2) . 6_557
S2 Cu1 Ce1 147.39(15) 2_644 6_557
S4 Cu1 Ce1 56.92(7) . 6_557
S4 Cu1 Ce1 56.92(7) 1_545 6_557
S3 Cu1 Ce1 122.49(11) . 6_557
Yb1 Cu1 Ce1 79.88(5) 1_545 6_557
Yb1 Cu1 Ce1 79.87(5) . 6_557
S4 Cu1 Ce1 78.12(8) 5_656 6_557
Cu2 Cu1 Cu2 34.13(7) . 5_646
S2 Cu1 Cu2 90.01(10) 2_644 5_646
S4 Cu1 Cu2 101.55(12) . 5_646
S4 Cu1 Cu2 44.37(7) 1_545 5_646
S3 Cu1 Cu2 146.90(5) . 5_646
Yb1 Cu1 Cu2 97.68(4) 1_545 5_646
Yb1 Cu1 Cu2 143.02(9) . 5_646
S4 Cu1 Cu2 38.43(6) 5_656 5_646
Ce1 Cu1 Cu2 63.15(6) 6_557 5_646
Cu2 Cu1 Cu2 34.13(7) . 5_656
S2 Cu1 Cu2 90.01(10) 2_644 5_656
S4 Cu1 Cu2 44.37(7) . 5_656
S4 Cu1 Cu2 101.55(12) 1_545 5_656
S3 Cu1 Cu2 146.90(5) . 5_656
Yb1 Cu1 Cu2 143.02(9) 1_545 5_656
Yb1 Cu1 Cu2 97.68(4) . 5_656
S4 Cu1 Cu2 38.43(6) 5_656 5_656
Ce1 Cu1 Cu2 63.15(6) 6_557 5_656
Cu2 Cu1 Cu2 66.21(10) 5_646 5_656
Cu2 Cu1 Ce2 118.7(2) . .
S2 Cu1 Ce2 52.44(6) 2_644 .
S4 Cu1 Ce2 90.03(6) . .
S4 Cu1 Ce2 154.98(10) 1_545 .
S3 Cu1 Ce2 54.65(6) . .
Yb1 Cu1 Ce2 110.53(9) 1_545 .
Yb1 Cu1 Ce2 72.08(5) . .
S4 Cu1 Ce2 109.06(7) 5_656 .
Ce1 Cu1 Ce2 145.69(3) 6_557 .
Cu2 Cu1 Ce2 141.36(9) 5_646 .
Cu2 Cu1 Ce2 100.99(4) 5_656 .
Cu2 Cu1 Ce2 118.7(2) . 1_545
S2 Cu1 Ce2 52.44(6) 2_644 1_545
S4 Cu1 Ce2 154.98(10) . 1_545
S4 Cu1 Ce2 90.03(6) 1_545 1_545
S3 Cu1 Ce2 54.65(6) . 1_545
Yb1 Cu1 Ce2 72.08(5) 1_545 1_545
Yb1 Cu1 Ce2 110.53(9) . 1_545
S4 Cu1 Ce2 109.06(7) 5_656 1_545
Ce1 Cu1 Ce2 145.69(3) 6_557 1_545
Cu2 Cu1 Ce2 100.99(4) 5_646 1_545
Cu2 Cu1 Ce2 141.36(9) 5_656 1_545
Ce2 Cu1 Ce2 65.44(5) . 1_545
Cu2 Cu1 S5 118.4(2) . .
S2 Cu1 S5 160.38(15) 2_644 .
S4 Cu1 S5 71.20(8) . .
S4 Cu1 S5 71.20(8) 1_545 .
S3 Cu1 S5 70.26(9) . .
Yb1 Cu1 S5 44.02(4) 1_545 .
Yb1 Cu1 S5 44.02(4) . .
S4 Cu1 S5 130.35(10) 5_656 .
Ce1 Cu1 S5 52.23(5) 6_557 .
Cu2 Cu1 S5 106.32(7) 5_646 .
Cu2 Cu1 S5 106.32(7) 5_656 .
Ce2 Cu1 S5 112.31(8) . .
Ce2 Cu1 S5 112.31(8) 1_545 .
Cu2 Cu1 Cu1 90.000(1) . 1_565
S2 Cu1 Cu1 90.0 2_644 1_565
S4 Cu1 Cu1 33.10(7) . 1_565
S4 Cu1 Cu1 146.90(7) 1_545 1_565
S3 Cu1 Cu1 90.0 . 1_565
Yb1 Cu1 Cu1 127.52(3) 1_545 1_565
Yb1 Cu1 Cu1 52.48(3) . 1_565
S4 Cu1 Cu1 90.0 5_656 1_565
Ce1 Cu1 Cu1 90.0 6_557 1_565
Cu2 Cu1 Cu1 123.10(5) 5_646 1_565
Cu2 Cu1 Cu1 56.90(5) 5_656 1_565
Ce2 Cu1 Cu1 57.28(2) . 1_565
Ce2 Cu1 Cu1 122.72(2) 1_545 1_565
S5 Cu1 Cu1 90.0 . 1_565
Cu2 Cu1 Cu1 90.000(1) . 1_545
S2 Cu1 Cu1 90.0 2_644 1_545
S4 Cu1 Cu1 146.90(7) . 1_545
S4 Cu1 Cu1 33.10(7) 1_545 1_545
S3 Cu1 Cu1 90.0 . 1_545
Yb1 Cu1 Cu1 52.48(3) 1_545 1_545
Yb1 Cu1 Cu1 127.52(3) . 1_545
S4 Cu1 Cu1 90.0 5_656 1_545
Ce1 Cu1 Cu1 90.0 6_557 1_545
Cu2 Cu1 Cu1 56.90(5) 5_646 1_545
Cu2 Cu1 Cu1 123.10(5) 5_656 1_545
Ce2 Cu1 Cu1 122.72(2) . 1_545
Ce2 Cu1 Cu1 57.28(2) 1_545 1_545
S5 Cu1 Cu1 90.0 . 1_545
Cu1 Cu1 Cu1 180.0 1_565 1_545
Cu1 Cu2 S2 76.8(2) . 2_644
Cu1 Cu2 S4 82.20(14) . .
S2 Cu2 S4 117.29(8) 2_644 .
Cu1 Cu2 S4 82.20(14) . 1_545
S2 Cu2 S4 117.29(8) 2_644 1_545
S4 Cu2 S4 117.24(13) . 1_545
Cu1 Cu2 S4 164.0(3) . 5_656
S2 Cu2 S4 87.19(11) 2_644 5_656
S4 Cu2 S4 105.60(10) . 5_656
S4 Cu2 S4 105.60(10) 1_545 5_656
Cu1 Cu2 Cu2 136.35(10) . 5_646
S2 Cu2 Cu2 108.58(11) 2_644 5_646
S4 Cu2 Cu2 126.33(15) . 5_646
S4 Cu2 Cu2 56.30(6) 1_545 5_646
S4 Cu2 Cu2 49.29(9) 5_656 5_646
Cu1 Cu2 Cu2 136.35(10) . 5_656
S2 Cu2 Cu2 108.58(11) 2_644 5_656
S4 Cu2 Cu2 56.30(6) . 5_656
S4 Cu2 Cu2 126.33(15) 1_545 5_656
S4 Cu2 Cu2 49.29(9) 5_656 5_656
Cu2 Cu2 Cu2 84.43(16) 5_646 5_656
Cu1 Cu2 Ce1 99.5(2) . 6_557
S2 Cu2 Ce1 176.38(14) 2_644 6_557
S4 Cu2 Ce1 61.76(7) . 6_557
S4 Cu2 Ce1 61.76(7) 1_545 6_557
S4 Cu2 Ce1 96.43(10) 5_656 6_557
Cu2 Cu2 Ce1 74.00(9) 5_646 6_557
Cu2 Cu2 Ce1 74.00(9) 5_656 6_557
Cu1 Cu2 S3 6.5(2) . .
S2 Cu2 S3 70.34(10) 2_644 .
S4 Cu2 S3 85.52(9) . .
S4 Cu2 S3 85.52(9) 1_545 .
S4 Cu2 S3 157.53(10) 5_656 .
Cu2 Cu2 S3 137.46(8) 5_646 .
Cu2 Cu2 S3 137.46(8) 5_656 .
Ce1 Cu2 S3 106.04(8) 6_557 .
Cu1 Cu2 Cu1 145.87(7) . 5_646
S2 Cu2 Cu1 108.27(9) 2_644 5_646
S4 Cu2 Cu1 120.94(12) . 5_646
S4 Cu2 Cu1 65.26(7) 1_545 5_646
S4 Cu2 Cu1 40.49(7) 5_656 5_646
Cu2 Cu2 Cu1 9.52(5) 5_646 5_646
Cu2 Cu2 Cu1 75.39(12) 5_656 5_646
Ce1 Cu2 Cu1 74.70(6) 6_557 5_646
S3 Cu2 Cu1 146.82(5) . 5_646
Cu1 Cu2 Cu1 145.87(7) . 5_656
S2 Cu2 Cu1 108.27(9) 2_644 5_656
S4 Cu2 Cu1 65.26(7) . 5_656
S4 Cu2 Cu1 120.94(12) 1_545 5_656
S4 Cu2 Cu1 40.49(7) 5_656 5_656
Cu2 Cu2 Cu1 75.39(12) 5_646 5_656
Cu2 Cu2 Cu1 9.52(5) 5_656 5_656
Ce1 Cu2 Cu1 74.70(6) 6_557 5_656
S3 Cu2 Cu1 146.82(5) . 5_656
Cu1 Cu2 Cu1 66.21(10) 5_646 5_656
Cu1 Cu2 Ce1 115.4(2) . 2_644
S2 Cu2 Ce1 52.21(6) 2_644 2_644
S4 Cu2 Ce1 151.57(10) . 2_644
S4 Cu2 Ce1 88.33(6) 1_545 2_644
S4 Cu2 Ce1 52.15(5) 5_656 2_644
Cu2 Cu2 Ce1 56.43(7) 5_646 2_644
Cu2 Cu2 Ce1 99.33(12) 5_656 2_644
Ce1 Cu2 Ce1 130.43(7) 6_557 2_644
S3 Cu2 Ce1 110.12(6) . 2_644
Cu1 Cu2 Ce1 56.47(5) 5_646 2_644
Cu1 Cu2 Ce1 91.66(8) 5_656 2_644
Cu1 Cu2 Ce1 115.4(2) . 2_654
S2 Cu2 Ce1 52.21(6) 2_644 2_654
S4 Cu2 Ce1 88.33(6) . 2_654
S4 Cu2 Ce1 151.57(10) 1_545 2_654
S4 Cu2 Ce1 52.15(5) 5_656 2_654
Cu2 Cu2 Ce1 99.33(12) 5_646 2_654
Cu2 Cu2 Ce1 56.43(7) 5_656 2_654
Ce1 Cu2 Ce1 130.43(7) 6_557 2_654
S3 Cu2 Ce1 110.12(6) . 2_654
Cu1 Cu2 Ce1 91.66(8) 5_646 2_654
Cu1 Cu2 Ce1 56.47(5) 5_656 2_654
Ce1 Cu2 Ce1 64.30(4) 2_644 2_654
Cu1 Cu2 Yb1 40.47(13) . .
S2 Cu2 Yb1 102.38(10) 2_644 .
S4 Cu2 Yb1 42.18(7) . .
S4 Cu2 Yb1 97.71(10) 1_545 .
S4 Cu2 Yb1 147.24(4) 5_656 .
Cu2 Cu2 Yb1 146.31(11) 5_646 .
Cu2 Cu2 Yb1 98.23(7) 5_656 .
Ce1 Cu2 Yb1 74.54(5) 6_557 .
S3 Cu2 Yb1 44.70(4) . .
Cu1 Cu2 Yb1 149.16(7) 5_646 .
Cu1 Cu2 Yb1 107.38(4) 5_656 .
Ce1 Cu2 Yb1 152.86(8) 2_644 .
Ce1 Cu2 Yb1 110.15(3) 2_654 .
Cu1 Cu2 Yb1 40.47(13) . 1_545
S2 Cu2 Yb1 102.38(10) 2_644 1_545
S4 Cu2 Yb1 97.71(10) . 1_545
S4 Cu2 Yb1 42.18(7) 1_545 1_545
S4 Cu2 Yb1 147.24(4) 5_656 1_545
Cu2 Cu2 Yb1 98.23(7) 5_646 1_545
Cu2 Cu2 Yb1 146.31(11) 5_656 1_545
Ce1 Cu2 Yb1 74.54(5) 6_557 1_545
S3 Cu2 Yb1 44.70(4) . 1_545
Cu1 Cu2 Yb1 107.38(4) 5_646 1_545
Cu1 Cu2 Yb1 149.16(7) 5_656 1_545
Ce1 Cu2 Yb1 110.15(3) 2_644 1_545
Ce1 Cu2 Yb1 152.86(8) 2_654 1_545
Yb1 Cu2 Yb1 61.67(4) . 1_545
Cu1 Cu2 Cu2 90.000(1) . 1_565
S2 Cu2 Cu2 90.0 2_644 1_565
S4 Cu2 Cu2 31.38(7) . 1_565
S4 Cu2 Cu2 148.62(7) 1_545 1_565
S4 Cu2 Cu2 90.0 5_656 1_565
Cu2 Cu2 Cu2 132.21(8) 5_646 1_565
Cu2 Cu2 Cu2 47.79(8) 5_656 1_565
Ce1 Cu2 Cu2 90.0 6_557 1_565
S3 Cu2 Cu2 90.0 . 1_565
Cu1 Cu2 Cu2 123.10(5) 5_646 1_565
Cu1 Cu2 Cu2 56.90(5) 5_656 1_565
Ce1 Cu2 Cu2 122.15(2) 2_644 1_565
Ce1 Cu2 Cu2 57.85(2) 2_654 1_565
Yb1 Cu2 Cu2 59.16(2) . 1_565
Yb1 Cu2 Cu2 120.84(2) 1_545 1_565
Yb1 S1 Ce1 99.47(6) . 1_565
Yb1 S1 Ce1 99.47(6) . .
Ce1 S1 Ce1 84.93(5) 1_565 .
Yb1 S1 Ce2 101.97(5) . 5_756
Ce1 S1 Ce2 158.56(8) 1_565 5_756
Ce1 S1 Ce2 91.32(2) . 5_756
Yb1 S1 Ce2 101.97(5) . 5_766
Ce1 S1 Ce2 91.32(2) 1_565 5_766
Ce1 S1 Ce2 158.56(8) . 5_766
Ce2 S1 Ce2 84.48(5) 5_756 5_766
Yb1 S1 Cu1 112.21(7) . 5_756
Ce1 S1 Cu1 127.12(5) 1_565 5_756
Ce1 S1 Cu1 127.13(5) . 5_756
Ce2 S1 Cu1 42.58(3) 5_756 5_756
Ce2 S1 Cu1 42.58(3) 5_766 5_756
Yb1 S1 Cu2 100.16(6) . 2_655
Ce1 S1 Cu2 42.54(3) 1_565 2_655
Ce1 S1 Cu2 42.54(3) . 2_655
Ce2 S1 Cu2 131.52(4) 5_756 2_655
Ce2 S1 Cu2 131.52(4) 5_766 2_655
Cu1 S1 Cu2 147.63(7) 5_756 2_655
Yb1 S1 Cu1 25.24(3) . 1_565
Ce1 S1 Cu1 93.71(4) 1_565 1_565
Ce1 S1 Cu1 123.69(6) . 1_565
Ce2 S1 Cu1 105.82(5) 5_756 1_565
Ce2 S1 Cu1 77.56(4) 5_766 1_565
Cu1 S1 Cu1 97.74(6) 5_756 1_565
Cu2 S1 Cu1 112.32(5) 2_655 1_565
Yb1 S1 Cu1 25.24(3) . .
Ce1 S1 Cu1 123.69(6) 1_565 .
Ce1 S1 Cu1 93.71(4) . .
Ce2 S1 Cu1 77.56(4) 5_756 .
Ce2 S1 Cu1 105.82(5) 5_766 .
Cu1 S1 Cu1 97.74(6) 5_756 .
Cu2 S1 Cu1 112.32(5) 2_655 .
Cu1 S1 Cu1 42.56(3) 1_565 .
Yb1 S1 Cu2 121.63(6) . 6_667
Ce1 S1 Cu2 27.88(3) 1_565 6_667
Ce1 S1 Cu2 66.49(4) . 6_667
Ce2 S1 Cu2 132.94(6) 5_756 6_667
Ce2 S1 Cu2 101.44(4) 5_766 6_667
Cu1 S1 Cu2 121.09(5) 5_756 6_667
Cu2 S1 Cu2 31.53(5) 2_655 6_667
Cu1 S1 Cu2 121.12(4) 1_565 6_667
Cu1 S1 Cu2 141.04(6) . 6_667
Yb1 S1 Cu2 121.63(6) . 6_657
Ce1 S1 Cu2 66.50(4) 1_565 6_657
Ce1 S1 Cu2 27.88(3) . 6_657
Ce2 S1 Cu2 101.44(4) 5_756 6_657
Ce2 S1 Cu2 132.94(6) 5_766 6_657
Cu1 S1 Cu2 121.09(5) 5_756 6_657
Cu2 S1 Cu2 31.53(5) 2_655 6_657
Cu1 S1 Cu2 141.04(6) 1_565 6_657
Cu1 S1 Cu2 121.12(4) . 6_657
Cu2 S1 Cu2 42.11(2) 6_667 6_657
Yb1 S1 Cu1 130.31(6) . 6_667
Ce1 S1 Cu1 33.63(4) 1_565 6_667
Ce1 S1 Cu1 69.64(4) . 6_667
Ce2 S1 Cu1 125.82(6) 5_756 6_667
Ce2 S1 Cu1 95.89(4) 5_766 6_667
Cu1 S1 Cu1 112.23(4) 5_756 6_667
Cu2 S1 Cu1 39.07(5) 2_655 6_667
Cu1 S1 Cu1 127.26(4) 1_565 6_667
Cu1 S1 Cu1 150.00(7) . 6_667
Cu2 S1 Cu1 9.04(3) 6_667 6_667
Cu2 S1 Cu1 43.14(2) 6_657 6_667
Cu1 S2 Cu2 21.97(8) 2_645 2_645
Cu1 S2 Ce2 89.45(9) 2_645 2_645
Cu2 S2 Ce2 105.35(8) 2_645 2_645
Cu1 S2 Ce2 89.45(8) 2_645 2_655
Cu2 S2 Ce2 105.35(8) 2_645 2_655
Ce2 S2 Ce2 85.98(6) 2_645 2_655
Cu1 S2 Ce1 105.79(9) 2_645 .
Cu2 S2 Ce1 89.72(8) 2_645 .
Ce2 S2 Ce1 164.70(8) 2_645 .
Ce2 S2 Ce1 92.653(17) 2_655 .
Cu1 S2 Ce1 105.79(9) 2_645 1_545
Cu2 S2 Ce1 89.72(8) 2_645 1_545
Ce2 S2 Ce1 92.654(17) 2_645 1_545
Ce2 S2 Ce1 164.70(8) 2_655 1_545
Ce1 S2 Ce1 84.65(6) . 1_545
Cu1 S2 Cu2 58.04(10) 2_645 6_657
Cu2 S2 Cu2 40.82(8) 2_645 6_657
Ce2 S2 Cu2 146.17(7) 2_645 6_657
Ce2 S2 Cu2 101.47(4) 2_655 6_657
Ce1 S2 Cu2 48.96(4) . 6_657
Ce1 S2 Cu2 88.13(6) 1_545 6_657
Cu1 S2 Cu2 58.04(10) 2_645 6_647
Cu2 S2 Cu2 40.82(8) 2_645 6_647
Ce2 S2 Cu2 101.47(4) 2_645 6_647
Ce2 S2 Cu2 146.17(7) 2_655 6_647
Ce1 S2 Cu2 88.13(6) . 6_647
Ce1 S2 Cu2 48.96(4) 1_545 6_647
Cu2 S2 Cu2 55.21(4) 6_657 6_647
Cu1 S2 Cu1 60.28(3) 2_645 2_655
Cu2 S2 Cu1 62.63(4) 2_645 2_655
Ce2 S2 Cu1 125.97(7) 2_645 2_655
Ce2 S2 Cu1 53.35(4) 2_655 2_655
Ce1 S2 Cu1 63.26(4) . 2_655
Ce1 S2 Cu1 136.02(7) 1_545 2_655
Cu2 S2 Cu1 48.33(6) 6_657 2_655
Cu2 S2 Cu1 98.05(5) 6_647 2_655
Cu1 S2 Cu1 60.28(3) 2_645 2_635
Cu2 S2 Cu1 62.63(4) 2_645 2_635
Ce2 S2 Cu1 53.35(4) 2_645 2_635
Ce2 S2 Cu1 125.97(7) 2_655 2_635
Ce1 S2 Cu1 136.02(7) . 2_635
Ce1 S2 Cu1 63.27(4) 1_545 2_635
Cu2 S2 Cu1 98.05(5) 6_657 2_635
Cu2 S2 Cu1 48.33(6) 6_647 2_635
Cu1 S2 Cu1 120.56(7) 2_655 2_635
Cu1 S2 Cu2 62.29(4) 2_645 2_655
Cu2 S2 Cu2 59.91(3) 2_645 2_655
Ce2 S2 Cu2 136.28(7) 2_645 2_655
Ce2 S2 Cu2 62.79(4) 2_655 2_655
Ce1 S2 Cu2 54.19(4) . 2_655
Ce1 S2 Cu2 125.46(7) 1_545 2_655
Cu2 S2 Cu2 38.71(6) 6_657 2_655
Cu2 S2 Cu2 91.24(4) 6_647 2_655
Cu1 S2 Cu2 10.91(4) 2_655 2_655
Cu1 S2 Cu2 121.39(6) 2_635 2_655
Cu1 S2 Cu2 62.29(4) 2_645 2_635
Cu2 S2 Cu2 59.91(3) 2_645 2_635
Ce2 S2 Cu2 62.79(4) 2_645 2_635
Ce2 S2 Cu2 136.28(7) 2_655 2_635
Ce1 S2 Cu2 125.46(7) . 2_635
Ce1 S2 Cu2 54.19(4) 1_545 2_635
Cu2 S2 Cu2 91.24(4) 6_657 2_635
Cu2 S2 Cu2 38.71(6) 6_647 2_635
Cu1 S2 Cu2 121.39(6) 2_655 2_635
Cu1 S2 Cu2 10.91(4) 2_635 2_635
Cu2 S2 Cu2 119.82(7) 2_655 2_635
Cu1 S3 Yb1 74.25(6) . 1_545
Cu1 S3 Yb1 74.25(6) . .
Yb1 S3 Yb1 89.87(7) 1_545 .
Cu1 S3 Ce2 81.32(7) . 1_545
Yb1 S3 Ce2 88.87(2) 1_545 1_545
Yb1 S3 Ce2 154.93(8) . 1_545
Cu1 S3 Ce2 81.32(7) . .
Yb1 S3 Ce2 154.93(8) 1_545 .
Yb1 S3 Ce2 88.87(2) . .
Ce2 S3 Ce2 81.86(6) 1_545 .
Cu1 S3 Ce2 165.15(11) . 5_756
Yb1 S3 Ce2 95.44(5) 1_545 5_756
Yb1 S3 Ce2 95.44(5) . 5_756
Ce2 S3 Ce2 109.60(6) 1_545 5_756
Ce2 S3 Ce2 109.61(6) . 5_756
Cu1 S3 Cu2 2.19(7) . .
Yb1 S3 Cu2 75.74(5) 1_545 .
Yb1 S3 Cu2 75.74(5) . .
Ce2 S3 Cu2 79.69(5) 1_545 .
Ce2 S3 Cu2 79.69(5) . .
Ce2 S3 Cu2 167.34(8) 5_756 .
Cu1 S3 Cu1 56.97(4) . 1_545
Yb1 S3 Cu1 42.26(4) 1_545 1_545
Yb1 S3 Cu1 116.37(7) . 1_545
Ce2 S3 Cu1 50.84(4) 1_545 1_545
Ce2 S3 Cu1 117.84(6) . 1_545
Ce2 S3 Cu1 121.80(4) 5_756 1_545
Cu2 S3 Cu1 56.99(4) . 1_545
Cu1 S3 Cu1 56.97(4) . 1_565
Yb1 S3 Cu1 116.37(7) 1_545 1_565
Yb1 S3 Cu1 42.26(4) . 1_565
Ce2 S3 Cu1 117.84(6) 1_545 1_565
Ce2 S3 Cu1 50.84(4) . 1_565
Ce2 S3 Cu1 121.80(4) 5_756 1_565
Cu2 S3 Cu1 56.99(4) . 1_565
Cu1 S3 Cu1 113.93(8) 1_545 1_565
Cu1 S3 Cu2 49.09(3) . 1_545
Yb1 S3 Cu2 45.98(4) 1_545 1_545
Yb1 S3 Cu2 111.84(6) . 1_545
Ce2 S3 Cu2 52.26(3) 1_545 1_545
Ce2 S3 Cu2 112.18(6) . 1_545
Ce2 S3 Cu2 129.75(3) 5_756 1_545
Cu2 S3 Cu2 49.05(3) . 1_545
Cu1 S3 Cu2 8.02(3) 1_545 1_545
Cu1 S3 Cu2 106.03(6) 1_565 1_545
Cu1 S3 Cu2 49.09(3) . 1_565
Yb1 S3 Cu2 111.84(6) 1_545 1_565
Yb1 S3 Cu2 45.98(4) . 1_565
Ce2 S3 Cu2 112.18(6) 1_545 1_565
Ce2 S3 Cu2 52.26(3) . 1_565
Ce2 S3 Cu2 129.75(3) 5_756 1_565
Cu2 S3 Cu2 49.05(3) . 1_565
Cu1 S3 Cu2 106.03(6) 1_545 1_565
Cu1 S3 Cu2 8.02(3) 1_565 1_565
Cu2 S3 Cu2 98.10(6) 1_545 1_565
Cu2 S4 Cu2 117.24(13) 1_565 .
Cu2 S4 Cu1 21.35(8) 1_565 1_565
Cu2 S4 Cu1 119.94(11) . 1_565
Cu2 S4 Cu1 119.94(11) 1_565 .
Cu2 S4 Cu1 21.35(8) . .
Cu1 S4 Cu1 113.80(14) 1_565 .
Cu2 S4 Cu2 74.41(10) 1_565 5_656
Cu2 S4 Cu2 74.40(10) . 5_656
Cu1 S4 Cu2 95.14(11) 1_565 5_656
Cu1 S4 Cu2 95.14(11) . 5_656
Cu2 S4 Yb1 101.83(9) 1_565 .
Cu2 S4 Yb1 101.83(9) . .
Cu1 S4 Yb1 80.64(9) 1_565 .
Cu1 S4 Yb1 80.64(9) . .
Cu2 S4 Yb1 172.10(11) 5_656 .
Cu2 S4 Ce1 74.41(5) 1_565 6_567
Cu2 S4 Ce1 151.31(11) . 6_567
Cu1 S4 Ce1 80.92(6) 1_565 6_567
Cu1 S4 Ce1 165.17(9) . 6_567
Cu2 S4 Ce1 84.90(7) 5_656 6_567
Yb1 S4 Ce1 100.91(6) . 6_567
Cu2 S4 Ce1 151.31(11) 1_565 6_557
Cu2 S4 Ce1 74.41(5) . 6_557
Cu1 S4 Ce1 165.17(9) 1_565 6_557
Cu1 S4 Ce1 80.92(6) . 6_557
Cu2 S4 Ce1 84.90(7) 5_656 6_557
Yb1 S4 Ce1 100.91(6) . 6_557
Ce1 S4 Ce1 84.32(6) 6_567 6_557
Cu2 S4 Cu1 76.31(9) 1_565 5_656
Cu2 S4 Cu1 76.31(9) . 5_656
Cu1 S4 Cu1 97.31(10) 1_565 5_656
Cu1 S4 Cu1 97.31(10) . 5_656
Cu2 S4 Cu1 4.05(7) 5_656 5_656
Yb1 S4 Cu1 176.15(9) . 5_656
Ce1 S4 Cu1 81.91(6) 6_567 5_656
Ce1 S4 Cu1 81.91(6) 6_557 5_656
Cu2 S4 Cu2 124.95(8) 1_565 5_646
Cu2 S4 Cu2 30.28(10) . 5_646
Cu1 S4 Cu2 138.86(10) 1_565 5_646
Cu1 S4 Cu2 48.98(10) . 5_646
Cu2 S4 Cu2 57.27(4) 5_656 5_646
Yb1 S4 Cu2 122.38(4) . 5_646
Ce1 S4 Cu2 121.10(7) 6_567 5_646
Ce1 S4 Cu2 52.22(3) 6_557 5_646
Cu1 S4 Cu2 57.36(4) 5_656 5_646
Cu2 S4 Cu2 30.28(10) 1_565 5_666
Cu2 S4 Cu2 124.95(8) . 5_666
Cu1 S4 Cu2 48.98(10) 1_565 5_666
Cu1 S4 Cu2 138.86(10) . 5_666
Cu2 S4 Cu2 57.27(4) 5_656 5_666
Yb1 S4 Cu2 122.38(4) . 5_666
Ce1 S4 Cu2 52.22(3) 6_567 5_666
Ce1 S4 Cu2 121.10(7) 6_557 5_666
Cu1 S4 Cu2 57.36(4) 5_656 5_666
Cu2 S4 Cu2 114.53(8) 5_646 5_666
Cu2 S4 Cu1 119.65(9) 1_565 5_646
Cu2 S4 Cu1 36.63(9) . 5_646
Cu1 S4 Cu1 135.99(8) 1_565 5_646
Cu1 S4 Cu1 56.38(11) . 5_646
Cu2 S4 Cu1 49.56(3) 5_656 5_646
Yb1 S4 Cu1 130.45(3) . 5_646
Ce1 S4 Cu1 114.74(6) 6_567 5_646
Ce1 S4 Cu1 53.03(3) 6_557 5_646
Cu1 S4 Cu1 49.44(3) 5_656 5_646
Cu2 S4 Cu1 8.18(3) 5_646 5_646
Cu2 S4 Cu1 106.76(7) 5_666 5_646
Yb1 S5 Yb1 96.83(7) . 1_545
Yb1 S5 Ce2 131.56(3) . 2_655
Yb1 S5 Ce2 131.56(3) 1_545 2_655
Yb1 S5 Ce1 95.47(5) . 6_557
Yb1 S5 Ce1 95.48(5) 1_545 6_557
Ce2 S5 Ce1 83.50(5) 2_655 6_557
Yb1 S5 Ce1 93.18(6) . .
Yb1 S5 Ce1 93.18(6) 1_545 .
Ce2 S5 Ce1 83.44(5) 2_655 .
Ce1 S5 Ce1 166.94(7) 6_557 .
Yb1 S5 Cu1 58.60(5) . .
Yb1 S5 Cu1 58.60(5) 1_545 .
Ce2 S5 Cu1 143.49(9) 2_655 .
Ce1 S5 Cu1 59.99(6) 6_557 .
Ce1 S5 Cu1 133.08(8) . .
Yb1 S5 Cu2 64.05(5) . .
Yb1 S5 Cu2 64.05(5) 1_545 .
Ce2 S5 Cu2 133.01(7) 2_655 .
Ce1 S5 Cu2 49.51(5) 6_557 .
Ce1 S5 Cu2 143.55(7) . .
Cu1 S5 Cu2 10.48(5) . .
Yb1 S5 Cu1 102.15(4) . 2_655
Yb1 S5 Cu1 139.64(6) 1_545 2_655
Ce2 S5 Cu1 41.43(4) 2_655 2_655
Ce1 S5 Cu1 117.45(6) 6_557 2_655
Ce1 S5 Cu1 50.84(4) . 2_655
Cu1 S5 Cu1 158.366(13) . 2_655
Cu2 S5 Cu1 155.96(3) . 2_655
Yb1 S5 Cu1 139.64(6) . 2_645
Yb1 S5 Cu1 102.15(4) 1_545 2_645
Ce2 S5 Cu1 41.43(4) 2_655 2_645
Ce1 S5 Cu1 117.45(6) 6_557 2_645
Ce1 S5 Cu1 50.84(4) . 2_645
Cu1 S5 Cu1 158.366(13) . 2_645
Cu2 S5 Cu1 155.96(3) . 2_645
Cu1 S5 Cu1 43.26(3) 2_655 2_645
Yb1 S5 Cu2 98.05(4) . 2_655
Yb1 S5 Cu2 133.45(6) 1_545 2_655
Ce2 S5 Cu2 49.87(4) 2_655 2_655
Ce1 S5 Cu2 126.44(6) 6_557 2_655
Ce1 S5 Cu2 42.23(4) . 2_655
Cu1 S5 Cu2 156.55(3) . 2_655
Cu2 S5 Cu2 158.513(12) . 2_655
Cu1 S5 Cu2 9.23(4) 2_655 2_655
Cu1 S5 Cu2 44.18(2) 2_645 2_655
Yb1 S5 Cu2 133.45(6) . 2_645
Yb1 S5 Cu2 98.05(4) 1_545 2_645
Ce2 S5 Cu2 49.87(4) 2_655 2_645
Ce1 S5 Cu2 126.44(6) 6_557 2_645
Ce1 S5 Cu2 42.23(4) . 2_645
Cu1 S5 Cu2 156.55(3) . 2_645
Cu2 S5 Cu2 158.513(12) . 2_645
Cu1 S5 Cu2 44.18(2) 2_655 2_645
Cu1 S5 Cu2 9.23(4) 2_645 2_645
Cu2 S5 Cu2 42.94(2) 2_655 2_645
Yb1 S5 Cu1 100.88(6) . 1_545
Yb1 S5 Cu1 25.59(4) 1_545 1_545
Ce2 S5 Cu1 123.37(4) 2_655 1_545
Ce1 S5 Cu1 69.98(4) 6_557 1_545
Ce1 S5 Cu1 117.87(5) . 1_545
Cu1 S5 Cu1 46.81(3) . 1_545
Cu2 S5 Cu1 47.70(3) . 1_545
Cu1 S5 Cu1 154.82(4) 2_655 1_545
Cu1 S5 Cu1 111.555(17) 2_645 1_545
Cu2 S5 Cu1 153.48(3) 2_655 1_545
Cu2 S5 Cu1 111.16(3) 2_645 1_545

loop_
_geom_bond_atom_site_label_1
_geom_bond_atom_site_label_2
_geom_bond_distance
_geom_bond_site_symmetry_2
Ce1 S1 2.9108(15) 1_545
Ce1 S1 2.9108(15) .
Ce1 S2 2.9185(16) 1_565
Ce1 S2 2.9186(16) .
Ce1 S4 2.9280(16) 6_657
Ce1 S4 2.9280(16) 6_647
Ce1 S5 3.150(2) 6_657
Ce1 S5 3.188(2) .
Ce1 Cu2 3.201(2) 6_657
Ce1 Cu1 3.451(3) 6_657
Ce1 Cu2 3.693(2) 2_655
Ce1 Cu2 3.693(2) 2_645
Ce2 S2 2.8821(16) 2_644
Ce2 S2 2.8820(16) 2_654
Ce2 S1 2.9234(15) 5_756
Ce2 S1 2.9234(15) 5_766
Ce2 S3 2.9998(17) 1_565
Ce2 S3 2.9998(17) .
Ce2 S3 3.064(2) 5_756
Ce2 S5 3.116(2) 2_654
Ce2 Cu1 3.636(2) .
Ce2 Cu1 3.636(2) 1_565
Ce2 Ce2 3.9304(4) 1_545
Ce2 Ce2 3.9304(4) 1_565
Yb1 S5 2.6274(14) 1_565
Yb1 S5 2.6274(14) .
Yb1 S4 2.630(2) .
Yb1 S1 2.644(2) .
Yb1 S3 2.7824(16) .
Yb1 S3 2.7824(16) 1_565
Yb1 Cu1 3.227(2) 1_565
Yb1 Cu1 3.227(2) .
Yb1 Cu2 3.834(2) 1_565
Yb1 Cu2 3.834(3) .
Yb1 Yb1 3.9304(4) 1_545
Yb1 Yb1 3.9304(4) 1_565
Cu1 Cu2 0.862(3) .
Cu1 S2 2.244(3) 2_644
Cu1 S4 2.3459(18) .
Cu1 S4 2.3459(18) 1_545
Cu1 S3 2.556(4) .
Cu1 Yb1 3.227(2) 1_545
Cu1 S4 3.364(4) 5_656
Cu1 Ce1 3.451(3) 6_557
Cu1 Cu2 3.598(5) 5_646
Cu1 Cu2 3.598(5) 5_656
Cu1 Ce2 3.636(2) 1_545
Cu1 S5 3.689(3) .
Cu1 Cu1 3.9304(4) 1_565
Cu1 Cu1 3.9304(4) 1_545
Cu2 S2 2.277(3) 2_644
Cu2 S4 2.3018(16) .
Cu2 S4 2.3019(16) 1_545
Cu2 S4 2.526(4) 5_656
Cu2 Cu2 2.925(4) 5_646
Cu2 Cu2 2.925(4) 5_656
Cu2 Ce1 3.201(2) 6_557
Cu2 S3 3.411(4) .
Cu2 Cu1 3.598(5) 5_646
Cu2 Cu1 3.598(5) 5_656
Cu2 Ce1 3.693(2) 2_644
Cu2 Ce1 3.693(2) 2_654
Cu2 Yb1 3.834(2) 1_545
Cu2 Cu2 3.9304(4) 1_565
S1 Ce1 2.9107(15) 1_565
S1 Ce2 2.9233(15) 5_756
S1 Ce2 2.9233(15) 5_766
S1 Cu1 5.203(3) 5_756
S1 Cu2 5.270(3) 2_655
S1 Cu1 5.415(4) 1_565
S1 Cu2 5.470(3) 6_667
S1 Cu2 5.470(3) 6_657
S1 Cu1 5.474(3) 6_667
S2 Cu1 2.244(3) 2_645
S2 Cu2 2.277(3) 2_645
S2 Ce2 2.8821(16) 2_645
S2 Ce2 2.8821(16) 2_655
S2 Ce1 2.9186(16) 1_545
S2 Cu2 4.241(3) 6_657
S2 Cu2 4.241(3) 6_647
S2 Cu1 4.5258(16) 2_655
S2 Cu1 4.5258(16) 2_635
S2 Cu2 4.5425(16) 2_655
S2 Cu2 4.5425(15) 2_635
S3 Yb1 2.7823(16) 1_545
S3 Ce2 2.9998(17) 1_545
S3 Ce2 3.064(2) 5_756
S3 Cu1 4.688(2) 1_545
S3 Cu1 4.688(2) 1_565
S3 Cu2 5.204(2) 1_545
S3 Cu2 5.204(2) 1_565
S4 Cu2 2.3018(16) 1_565
S4 Cu1 2.3459(18) 1_565
S4 Cu2 2.526(4) 5_656
S4 Ce1 2.9280(16) 6_567
S4 Ce1 2.9280(16) 6_557
S4 Cu1 3.364(4) 5_656
S4 Cu2 4.672(2) 5_646
S4 Cu2 4.672(2) 5_666
S4 Cu1 5.173(3) 5_646
S5 Yb1 2.6274(14) 1_545
S5 Ce2 3.116(2) 2_655
S5 Ce1 3.150(2) 6_557
S5 Cu1 5.331(3) 2_655
S5 Cu1 5.331(3) 2_645
S5 Cu2 5.369(3) 2_655
S5 Cu2 5.369(3) 2_645
S5 Cu1 5.391(2) 1_545
